data_1547951
loop_
_publ_author_name
'Christopher H. Woodall'
'Gavin A. Craig'
'Alessandro Prescimone'
'Martin Misek'
'Joan Cano'
'Juan Faus'
'Michael R. Probert'
'Simon Parsons'
'Stephen Moggach'
'Jose Martinez-Lillo'
'Mark Murrie'
'Konstantin V. Kamenev'
'Euan K. Brechin'

_publ_section_title
;
 Pressure induced enhancement of the magnetic ordering temperature in
 rhenium(IV) monomers
;
_journal_name_full 'Nature Communications'
_journal_page_first 13870
_journal_paper_doi 10.1038/ncomms13870
_journal_volume 7
_journal_year 2017
_chemical_formula_moiety 'C8 H6 Br4 N4 Re'
_chemical_formula_sum 'C8 H6 Br4 N4 Re'
_chemical_formula_weight 664.01
_space_group_crystal_system orthorhombic
_space_group_IT_number 19
_space_group_name_Hall 'P 2ac 2ab'
_space_group_name_H-M_alt 'P 21 21 21'
_symmetry_space_group_name_Hall 'P 2ac 2ab'
_symmetry_space_group_name_H-M 'P 21 21 21'
_atom_sites_solution_hydrogens geom
_atom_sites_solution_primary direct
_cell_angle_alpha 90
_cell_angle_beta 90
_cell_angle_gamma 90
_cell_formula_units_Z 4
_cell_length_a 9.2129(5)
_cell_length_b 10.5779(5)
_cell_length_c 13.0532(6)
_cell_measurement_reflns_used 4774
_cell_measurement_temperature 293
_cell_measurement_theta_max 26.75
_cell_measurement_theta_min 2.48
_cell_volume 1272.08(11)
_computing_molecular_graphics 'Olex2 (Dolomanov et al., 2009)'
_computing_publication_material 'Olex2 (Dolomanov et al., 2009)'
_computing_structure_refinement 'ShelXL (Sheldrick, 2008)'
_computing_structure_solution 'ShelXS (Sheldrick, 2008)'
_diffrn_ambient_temperature 293.0
_diffrn_detector 'Bruker APEX2 area detector'
_diffrn_detector_area_resol_mean 7.9
_diffrn_detector_type 'CCD area detector'
_diffrn_measured_fraction_theta_full 0.670
_diffrn_measured_fraction_theta_max 0.627
_diffrn_measurement_device 'four-circle diffractometer'
_diffrn_measurement_device_type 'Bruker SMART APEX2 area detector'
_diffrn_measurement_method '\w and \f scans'
_diffrn_radiation_monochromator graphite
_diffrn_radiation_probe x-ray
_diffrn_radiation_type MoK\a
_diffrn_radiation_wavelength 0.71073
_diffrn_reflns_av_R_equivalents 0.0284
_diffrn_reflns_av_unetI/netI 0.0306
_diffrn_reflns_Laue_measured_fraction_full 0.670
_diffrn_reflns_Laue_measured_fraction_max 0.627
_diffrn_reflns_limit_h_max 9
_diffrn_reflns_limit_h_min -9
_diffrn_reflns_limit_k_max 12
_diffrn_reflns_limit_k_min -12
_diffrn_reflns_limit_l_max 15
_diffrn_reflns_limit_l_min -15
_diffrn_reflns_number 7464
_diffrn_reflns_point_group_measured_fraction_full 0.671
_diffrn_reflns_point_group_measured_fraction_max 0.625
_diffrn_reflns_theta_full 26.000
_diffrn_reflns_theta_max 26.795
_diffrn_reflns_theta_min 2.478
_diffrn_source 'sealed X-ray tube'
_diffrn_source_type 'sealed X-ray tube'
_diffrn_standards_number 0
_exptl_absorpt_coefficient_mu 22.097
_exptl_absorpt_correction_T_max 1.0000
_exptl_absorpt_correction_T_min 0.7066
_exptl_absorpt_correction_type multi-scan
_exptl_absorpt_process_details
;
SADABS-2008/1 (Bruker,2008) was used for absorption correction.
wR2(int) was 0.0773 before and 0.0446 after correction.
The Ratio of minimum to maximum transmission is 0.7066.
The \l/2 correction factor is 0.0015.

PLAT029_ALERT_3_A _diffrn_measured_fraction_theta_full Low....... 0.667 Note
COMMENT... Low completeness due to limited access to reciprocal space due to
masking by high pressure cell
  
PLAT201_ALERT_2_A Isotropic non-H Atoms in Main Residue(s)...... 12 Report
COMMENT...Carbon and Nitrogen atoms were refined isotropically to keep their
treament consistent across refinements. All other non-hydrogen atoms were refined 
anisotropically

PLAT342_ALERT_3_C Low Bond Precision on C-C Bonds ............... 0.0200 Ang.
COMMENT...No Comment
;
_exptl_crystal_colour 'clear brown'
_exptl_crystal_colour_lustre clear
_exptl_crystal_colour_primary brown
_exptl_crystal_density_diffrn 3.467
_exptl_crystal_density_meas .
_exptl_crystal_description block
_exptl_crystal_F_000 1188
_exptl_crystal_size_max 0.08
_exptl_crystal_size_mid 0.05
_exptl_crystal_size_min 0.01
_refine_diff_density_max 1.057
_refine_diff_density_min -0.837
_refine_diff_density_rms 0.222
_refine_ls_abs_structure_details
;
 Flack x determined using 650 quotients [(I+)-(I-)]/[(I+)+(I-)]
 (Parsons, Flack and Wagner, Acta Cryst. B69 (2013) 249-259).
;
_refine_ls_abs_structure_Flack -0.009(16)
_refine_ls_extinction_coef .
_refine_ls_extinction_method none
_refine_ls_goodness_of_fit_ref 1.104
_refine_ls_hydrogen_treatment constr
_refine_ls_matrix_type full
_refine_ls_number_parameters 90
_refine_ls_number_reflns 1707
_refine_ls_number_restraints 0
_refine_ls_restrained_S_all 1.104
_refine_ls_R_factor_all 0.0313
_refine_ls_R_factor_gt 0.0286
_refine_ls_shift/su_max 0.000
_refine_ls_shift/su_mean 0.000
_refine_ls_structure_factor_coef Fsqd
_refine_ls_weighting_details 'w=1/[\s^2^(Fo^2^)+(0.0190P)^2^+17.3217P] where P=(Fo^2^+2Fc^2^)/3'
_refine_ls_weighting_scheme calc
_refine_ls_wR_factor_gt 0.0659
_refine_ls_wR_factor_ref 0.0687
_reflns_Friedel_coverage 0.723
_reflns_Friedel_fraction_full 0.672
_reflns_Friedel_fraction_max 0.623
_reflns_number_gt 1633
_reflns_number_total 1707
_reflns_threshold_expression 'I > 2\s(I)'
_cod_data_source_file ReBr4bpym1.06GPa.cif
_cod_data_source_block chw007
_cod_database_code 1547951
_shelx_space_group_comment
;
The symmetry employed for this shelxl refinement is uniquely defined
by the following loop, which should always be used as a source of
symmetry information in preference to the above space-group names.
They are only intended as comments.
;
_olex2_refinement_description
;
1. Fixed Uiso
 At 1.2 times of:
  All C(H) groups
2. Uiso/Uaniso restraints and constraints
Uiso(N3) = Uiso(N4)
Uiso(N1) = Uiso(N2)
Uiso(C8) = Uiso(C3)
Uiso(C5) = Uiso(C2)
3.a Aromatic/amide H refined with riding coordinates:
 C1(H1), C4(H4), C5(H5), C6(H6), C7(H7), C8(H8)
;
_olex2_submission_special_instructions 'No special instructions were received'

loop_
_space_group_symop_operation_xyz
'x, y, z'
'-x+1/2, -y, z+1/2'
'-x, y+1/2, -z+1/2'
'x+1/2, -y+1/2, -z'

loop_
_atom_site_label
_atom_site_type_symbol
_atom_site_fract_x
_atom_site_fract_y
_atom_site_fract_z
_atom_site_U_iso_or_equiv
_atom_site_adp_type
_atom_site_occupancy
_atom_site_site_symmetry_order
_atom_site_calc_flag
_atom_site_refinement_flags_posn
_atom_site_refinement_flags_adp
_atom_site_refinement_flags_occupancy
_atom_site_disorder_assembly
_atom_site_disorder_group
Re1 Re 0.11224(8) 0.41031(5) 0.38124(5) 0.02063(19) Uani 1 1 d . . . . .
Br1 Br 0.1244(3) 0.18130(15) 0.36607(16) 0.0395(5) Uani 1 1 d . . . . .
Br2 Br 0.3660(2) 0.43105(18) 0.43430(14) 0.0333(5) Uani 1 1 d . . . . .
Br3 Br -0.1567(2) 0.41611(18) 0.36144(14) 0.0330(4) Uani 1 1 d . . . . .
Br4 Br 0.1608(2) 0.44327(18) 0.20008(15) 0.0372(5) Uani 1 1 d . . . . .
N1 N 0.0649(14) 0.4124(12) 0.5394(10) 0.019(2) Uiso 1 1 d . . . . .
N2 N 0.1004(16) 0.6061(11) 0.4181(10) 0.019(2) Uiso 1 1 d . . . . .
N3 N -0.0313(17) 0.5421(12) 0.6704(12) 0.026(2) Uiso 1 1 d . . . . .
N4 N 0.0567(17) 0.7480(13) 0.5556(12) 0.026(2) Uiso 1 1 d . . . . .
C1 C 0.066(2) 0.3144(15) 0.6043(14) 0.026(4) Uiso 1 1 d . . . . .
H1 H 0.1041 0.2375 0.5824 0.031 Uiso 1 1 calc R . . . .
C2 C 0.0571(19) 0.6357(14) 0.5130(13) 0.019(3) Uiso 1 1 d . . . . .
C3 C 0.022(2) 0.5255(14) 0.5805(13) 0.019(3) Uiso 1 1 d . . . . .
C4 C 0.144(2) 0.7023(15) 0.3593(15) 0.033(4) Uiso 1 1 d . . . . .
H4 H 0.1700 0.6865 0.2917 0.040 Uiso 1 1 calc R . . . .
C5 C 0.1518(18) 0.8214(13) 0.3953(13) 0.019(3) Uiso 1 1 d . . . . .
H5 H 0.1853 0.8872 0.3544 0.023 Uiso 1 1 calc R . . . .
C6 C 0.108(2) 0.8424(15) 0.4948(14) 0.031(4) Uiso 1 1 d . . . . .
H6 H 0.1141 0.9238 0.5213 0.037 Uiso 1 1 calc R . . . .
C7 C -0.043(2) 0.4382(15) 0.7309(14) 0.025(4) Uiso 1 1 d . . . . .
H7 H -0.0900 0.4451 0.7937 0.030 Uiso 1 1 calc R . . . .
C8 C 0.0125(19) 0.3241(14) 0.7022(13) 0.019(3) Uiso 1 1 d . . . . .
H8 H 0.0141 0.2558 0.7470 0.023 Uiso 1 1 calc R . . . .

loop_
_atom_site_aniso_label
_atom_site_aniso_U_11
_atom_site_aniso_U_22
_atom_site_aniso_U_33
_atom_site_aniso_U_23
_atom_site_aniso_U_13
_atom_site_aniso_U_12
Re1 0.0216(4) 0.0229(3) 0.0174(4) -0.0049(2) 0.0019(3) 0.0004(3)
Br1 0.0468(14) 0.0243(9) 0.0474(14) -0.0091(7) 0.0136(13) -0.0019(7)
Br2 0.0177(12) 0.0486(12) 0.0335(12) -0.0063(8) -0.0030(9) 0.0031(8)
Br3 0.0199(11) 0.0514(11) 0.0277(12) -0.0042(8) 0.0013(8) -0.0009(7)
Br4 0.0351(15) 0.0540(13) 0.0226(12) -0.0020(8) 0.0050(10) -0.0044(8)

loop_
_atom_type_symbol
_atom_type_description
_atom_type_scat_dispersion_real
_atom_type_scat_dispersion_imag
_atom_type_scat_source
C C 0.0033 0.0016 'International Tables Vol C Tables 4.2.6.8 and 6.1.1.4'
H H 0.0000 0.0000 'International Tables Vol C Tables 4.2.6.8 and 6.1.1.4'
Br Br -0.2901 2.4595 'International Tables Vol C Tables 4.2.6.8 and 6.1.1.4'
N N 0.0061 0.0033 'International Tables Vol C Tables 4.2.6.8 and 6.1.1.4'
Re Re -1.0185 7.2310 'International Tables Vol C Tables 4.2.6.8 and 6.1.1.4'

loop_
_geom_angle_atom_site_label_1
_geom_angle_atom_site_label_2
_geom_angle_atom_site_label_3
_geom_angle
_geom_angle_site_symmetry_1
_geom_angle_site_symmetry_3
Br1 Re1 Br2 93.91(7) . .
Br1 Re1 Br3 93.56(8) . .
Br2 Re1 Br3 167.59(7) . .
Br4 Re1 Br1 93.16(7) . .
Br4 Re1 Br2 94.97(7) . .
Br4 Re1 Br3 94.50(7) . .
N1 Re1 Br1 95.7(4) . .
N1 Re1 Br2 85.4(4) . .
N1 Re1 Br3 84.0(4) . .
N1 Re1 Br4 171.1(4) . .
N1 Re1 N2 76.0(5) . .
N2 Re1 Br1 171.6(3) . .
N2 Re1 Br2 84.1(4) . .
N2 Re1 Br3 87.0(4) . .
N2 Re1 Br4 95.1(3) . .
C1 N1 Re1 127.5(11) . .
C1 N1 C3 115.6(14) . .
C3 N1 Re1 116.8(10) . .
C2 N2 Re1 116.9(10) . .
C4 N2 Re1 126.5(11) . .
C4 N2 C2 116.3(13) . .
C3 N3 C7 116.9(14) . .
C2 N4 C6 114.6(16) . .
N1 C1 H1 119.1 . .
N1 C1 C8 121.8(15) . .
C8 C1 H1 119.1 . .
N2 C2 C3 115.3(13) . .
N4 C2 N2 127.3(15) . .
N4 C2 C3 117.0(15) . .
N1 C3 C2 112.8(14) . .
N3 C3 N1 125.9(14) . .
N3 C3 C2 121.0(14) . .
N2 C4 H4 119.1 . .
N2 C4 C5 121.9(17) . .
C5 C4 H4 119.1 . .
C4 C5 H5 121.2 . .
C4 C5 C6 117.7(16) . .
C6 C5 H5 121.2 . .
N4 C6 C5 122.2(15) . .
N4 C6 H6 118.9 . .
C5 C6 H6 118.9 . .
N3 C7 H7 119.1 . .
N3 C7 C8 121.8(17) . .
C8 C7 H7 119.1 . .
C1 C8 H8 121.4 . .
C7 C8 C1 117.2(15) . .
C7 C8 H8 121.4 . .

loop_
_geom_bond_atom_site_label_1
_geom_bond_atom_site_label_2
_geom_bond_distance
_geom_bond_site_symmetry_2
Re1 Br1 2.4330(17) .
Re1 Br2 2.448(2) .
Re1 Br3 2.492(2) .
Re1 Br4 2.432(2) .
Re1 N1 2.111(13) .
Re1 N2 2.129(12) .
N1 C1 1.34(2) .
N1 C3 1.37(2) .
N2 C2 1.34(2) .
N2 C4 1.34(2) .
N3 C3 1.28(2) .
N3 C7 1.36(2) .
N4 C2 1.31(2) .
N4 C6 1.36(2) .
C1 H1 0.9300 .
C1 C8 1.37(3) .
C2 C3 1.50(2) .
C4 H4 0.9300 .
C4 C5 1.35(2) .
C5 H5 0.9300 .
C5 C6 1.38(2) .
C6 H6 0.9300 .
C7 H7 0.9300 .
C7 C8 1.36(2) .
C8 H8 0.9300 .

loop_
_geom_torsion_atom_site_label_1
_geom_torsion_atom_site_label_2
_geom_torsion_atom_site_label_3
_geom_torsion_atom_site_label_4
_geom_torsion
_geom_torsion_site_symmetry_1
_geom_torsion_site_symmetry_2
_geom_torsion_site_symmetry_3
_geom_torsion_site_symmetry_4
Re1 N1 C1 C8 -170.2(13) . . . .
Re1 N1 C3 N3 169.3(15) . . . .
Re1 N1 C3 C2 -16.9(19) . . . .
Re1 N2 C2 N4 172.1(15) . . . .
Re1 N2 C2 C3 0(2) . . . .
Re1 N2 C4 C5 -170.0(13) . . . .
N1 C1 C8 C7 0(3) . . . .
N2 C2 C3 N1 11(2) . . . .
N2 C2 C3 N3 -174.7(17) . . . .
N2 C4 C5 C6 -2(3) . . . .
N3 C7 C8 C1 -7(3) . . . .
N4 C2 C3 N1 -162.1(15) . . . .
N4 C2 C3 N3 12(3) . . . .
C1 N1 C3 N3 -8(3) . . . .
C1 N1 C3 C2 165.9(15) . . . .
C2 N2 C4 C5 3(3) . . . .
C2 N4 C6 C5 2(3) . . . .
C3 N1 C1 C8 7(2) . . . .
C3 N3 C7 C8 7(3) . . . .
C4 N2 C2 N4 -2(3) . . . .
C4 N2 C2 C3 -174.6(16) . . . .
C4 C5 C6 N4 -1(3) . . . .
C6 N4 C2 N2 -1(3) . . . .
C6 N4 C2 C3 171.6(16) . . . .
C7 N3 C3 N1 1(3) . . . .
C7 N3 C3 C2 -171.9(16) . . . .
